data_7215590
loop_
_publ_author_name
'Deifel, Nicholas P.'
'Cahill, Christopher L.'

_publ_section_title
;
 The uranyl tetrachloride anion as a tecton in the assembly of U(VI)
 hybrid materials
;
_journal_issue 12
_journal_name_full CrystEngComm
_journal_page_first 2739
_journal_paper_doi 10.1039/b911470j
_journal_volume 11
_journal_year 2009
_chemical_formula_moiety 'U O2 Cl4, N2 C10 H10'
_chemical_formula_sum 'C10 H10 Cl4 N2 O2 U'
_chemical_formula_weight 570.03
_chemical_name_systematic
; 
 ? 
;
_space_group_IT_number 2
_symmetry_cell_setting triclinic
_symmetry_space_group_name_Hall '-P 1'
_symmetry_space_group_name_H-M 'P -1'
_atom_sites_solution_hydrogens difmap
_atom_sites_solution_primary direct
_atom_sites_solution_secondary difmap
_audit_creation_method SHELXL-97
_cell_angle_alpha 65.720(2)
_cell_angle_beta 86.220(2)
_cell_angle_gamma 64.640(2)
_cell_formula_units_Z 2
_cell_length_a 8.9215(6)
_cell_length_b 9.8582(7)
_cell_length_c 10.3689(7)
_cell_measurement_reflns_used 9940
_cell_measurement_temperature 100(2)
_cell_measurement_theta_max 33.6
_cell_measurement_theta_min 3.95
_cell_volume 744.42(9)
_computing_structure_refinement 'SHELXL-97 (Sheldrick, 2008)'
_computing_structure_solution 'SHELXS-97 (Sheldrick, 2008)'
_diffrn_ambient_temperature 100(2)
_diffrn_measured_fraction_theta_full 0.996
_diffrn_measured_fraction_theta_max 0.934
_diffrn_measurement_device_type 'Bruker D8 with ApexII detector'
_diffrn_measurement_method 'omega and ohi scans'
_diffrn_radiation_monochromator graphite
_diffrn_radiation_source 'sealed tube'
_diffrn_radiation_type MoK\a
_diffrn_radiation_wavelength 0.71073
_diffrn_reflns_av_R_equivalents 0.0794
_diffrn_reflns_av_sigmaI/netI 0.0703
_diffrn_reflns_limit_h_max 15
_diffrn_reflns_limit_h_min -16
_diffrn_reflns_limit_k_max 17
_diffrn_reflns_limit_k_min -18
_diffrn_reflns_limit_l_max 18
_diffrn_reflns_limit_l_min -16
_diffrn_reflns_number 55165
_diffrn_reflns_theta_full 26.00
_diffrn_reflns_theta_max 40.60
_diffrn_reflns_theta_min 2.53
_exptl_absorpt_coefficient_mu 11.616
_exptl_absorpt_correction_T_max 0.8927
_exptl_absorpt_correction_T_min 0.4212
_exptl_absorpt_correction_type multi-scan
_exptl_absorpt_process_details sadabs
_exptl_crystal_colour colorless
_exptl_crystal_density_diffrn 2.543
_exptl_crystal_density_method 'not measured'
_exptl_crystal_description 'triangular plate'
_exptl_crystal_F_000 520
_exptl_crystal_size_max 0.09
_exptl_crystal_size_mid 0.08
_exptl_crystal_size_min 0.01
_refine_diff_density_max 2.117
_refine_diff_density_min -2.410
_refine_diff_density_rms 0.259
_refine_ls_extinction_method none
_refine_ls_goodness_of_fit_ref 0.998
_refine_ls_hydrogen_treatment mixed
_refine_ls_matrix_type full
_refine_ls_number_parameters 213
_refine_ls_number_reflns 8941
_refine_ls_number_restraints 0
_refine_ls_restrained_S_all 0.998
_refine_ls_R_factor_all 0.0824
_refine_ls_R_factor_gt 0.0337
_refine_ls_shift/su_max 0.002
_refine_ls_shift/su_mean 0.000
_refine_ls_structure_factor_coef Fsqd
_refine_ls_weighting_details 'calc w=1/[\s^2^(Fo^2^)+(0.0203P)^2^+0.5440P] where P=(Fo^2^+2Fc^2^)/3'
_refine_ls_weighting_scheme calc
_refine_ls_wR_factor_gt 0.0555
_refine_ls_wR_factor_ref 0.0652
_reflns_number_gt 5500
_reflns_number_total 8941
_reflns_threshold_expression >2sigma(I)
_cod_data_source_file b911470j1.cif
_cod_data_source_block 100K_double_cell
_cod_database_code 7215590

loop_
_symmetry_equiv_pos_as_xyz
'x, y, z'
'-x, -y, -z'

loop_
_atom_site_label
_atom_site_type_symbol
_atom_site_fract_x
_atom_site_fract_y
_atom_site_fract_z
_atom_site_U_iso_or_equiv
_atom_site_adp_type
_atom_site_occupancy
_atom_site_symmetry_multiplicity
_atom_site_calc_flag
_atom_site_refinement_flags
U1 U 0.0000 0.5000 0.5000 0.01327(4) Uani 1 2 d S
U2 U 0.0000 0.0000 0.0000 0.01409(4) Uani 1 2 d S
O1 O 0.0994(3) 0.6227(3) 0.3946(3) 0.0218(5) Uani 1 1 d .
O2 O -0.0334(3) -0.1805(3) 0.0776(3) 0.0197(5) Uani 1 1 d .
N2 N -0.7352(4) 0.8013(4) -0.5386(3) 0.0205(6) Uani 1 1 d .
H2N H -0.795(5) 0.816(5) -0.607(5) 0.012(7) Uiso 1 1 d .
N1 N -0.2338(4) 0.6389(4) 0.0456(3) 0.0232(6) Uani 1 1 d .
H1N H -0.175(5) 0.623(5) 0.110(5) 0.012(7) Uiso 1 1 d .
Cl1 Cl 0.30004(11) 0.27412(9) 0.65217(9) 0.02013(15) Uani 1 1 d .
Cl2 Cl 0.04077(12) 0.36239(10) 0.31759(10) 0.02615(18) Uani 1 1 d .
Cl3 Cl -0.06736(11) 0.06230(10) 0.22972(9) 0.02271(16) Uani 1 1 d .
Cl4 Cl -0.32006(10) 0.17692(10) -0.11915(9) 0.02029(15) Uani 1 1 d .
C1 C -0.2269(6) 0.5123(5) 0.0220(4) 0.0295(8) Uani 1 1 d .
H1 H -0.153(6) 0.401(6) 0.091(5) 0.026(12) Uiso 1 1 d .
C2 C -0.3198(5) 0.5420(4) -0.0946(4) 0.0259(8) Uani 1 1 d .
H2 H -0.313(6) 0.453(6) -0.116(5) 0.028(12) Uiso 1 1 d .
C3 C -0.4267(4) 0.7061(4) -0.1887(4) 0.0166(6) Uani 1 1 d .
C4 C -0.4313(5) 0.8330(4) -0.1586(4) 0.0202(6) Uani 1 1 d .
H4 H -0.507(5) 0.952(5) -0.214(4) 0.011(6) Uiso 1 1 d .
C5 C -0.3334(5) 0.7967(4) -0.0411(4) 0.0218(7) Uani 1 1 d .
H5 H -0.329(5) 0.875(5) -0.012(4) 0.011(9) Uiso 1 1 d .
C6 C -0.5306(4) 0.7400(4) -0.3152(3) 0.0168(6) Uani 1 1 d .
C7 C -0.5402(5) 0.6114(4) -0.3327(4) 0.0219(7) Uani 1 1 d .
H7 H -0.465(6) 0.490(6) -0.269(5) 0.024(11) Uiso 1 1 d .
C8 C -0.6444(5) 0.6443(4) -0.4443(4) 0.0246(7) Uani 1 1 d .
H8 H -0.643(6) 0.550(6) -0.448(5) 0.022(11) Uiso 1 1 d .
C9 C -0.7281(5) 0.9295(4) -0.5278(4) 0.0210(6) Uani 1 1 d .
H9 H -0.801(7) 1.038(6) -0.599(6) 0.032(13) Uiso 1 1 d .
C10 C -0.6264(5) 0.9025(4) -0.4166(4) 0.0203(6) Uani 1 1 d .
H10 H -0.615(5) 0.994(5) -0.404(4) 0.011(6) Uiso 1 1 d .

loop_
_atom_site_aniso_label
_atom_site_aniso_U_11
_atom_site_aniso_U_22
_atom_site_aniso_U_33
_atom_site_aniso_U_23
_atom_site_aniso_U_13
_atom_site_aniso_U_12
U1 0.01473(9) 0.00970(7) 0.01262(8) -0.00279(6) -0.00515(7) -0.00390(6)
U2 0.01337(9) 0.01122(7) 0.01320(8) -0.00175(6) -0.00357(7) -0.00410(6)
O1 0.0250(13) 0.0208(11) 0.0185(11) -0.0019(9) -0.0041(10) -0.0145(10)
O2 0.0212(12) 0.0128(9) 0.0192(11) -0.0016(8) -0.0035(9) -0.0066(9)
N2 0.0190(14) 0.0191(13) 0.0185(13) -0.0048(11) -0.0061(11) -0.0059(11)
N1 0.0278(17) 0.0178(13) 0.0192(14) -0.0059(11) -0.0074(12) -0.0064(12)
Cl1 0.0185(4) 0.0123(3) 0.0220(4) -0.0035(3) -0.0083(3) -0.0024(3)
Cl2 0.0296(4) 0.0184(3) 0.0235(4) -0.0117(3) -0.0099(3) 0.0000(3)
Cl3 0.0222(4) 0.0217(3) 0.0183(4) -0.0082(3) -0.0019(3) -0.0043(3)
Cl4 0.0162(3) 0.0144(3) 0.0230(4) -0.0028(3) -0.0060(3) -0.0041(3)
C1 0.037(2) 0.0159(15) 0.0260(18) -0.0043(13) -0.0155(16) -0.0046(15)
C2 0.033(2) 0.0145(13) 0.0243(17) -0.0065(12) -0.0120(15) -0.0047(14)
C3 0.0153(14) 0.0153(13) 0.0170(14) -0.0066(11) -0.0010(12) -0.0046(11)
C4 0.0212(16) 0.0144(14) 0.0238(16) -0.0083(12) -0.0025(13) -0.0059(13)
C5 0.0229(17) 0.0167(14) 0.0247(17) -0.0088(13) -0.0031(14) -0.0071(13)
C6 0.0158(15) 0.0153(13) 0.0146(13) -0.0054(11) -0.0006(11) -0.0033(12)
C7 0.0239(17) 0.0132(13) 0.0229(16) -0.0019(12) -0.0085(13) -0.0072(13)
C8 0.0263(18) 0.0170(15) 0.0268(17) -0.0046(13) -0.0097(14) -0.0090(14)
C9 0.0220(17) 0.0168(14) 0.0183(15) -0.0057(12) -0.0005(13) -0.0046(13)
C10 0.0236(17) 0.0153(13) 0.0177(15) -0.0061(11) -0.0019(13) -0.0052(13)

loop_
_atom_type_symbol
_atom_type_description
_atom_type_scat_dispersion_real
_atom_type_scat_dispersion_imag
_atom_type_scat_source
C C 0.0033 0.0016 'International Tables Vol C Tables 4.2.6.8 and 6.1.1.4'
H H 0.0000 0.0000 'International Tables Vol C Tables 4.2.6.8 and 6.1.1.4'
N N 0.0061 0.0033 'International Tables Vol C Tables 4.2.6.8 and 6.1.1.4'
O O 0.0106 0.0060 'International Tables Vol C Tables 4.2.6.8 and 6.1.1.4'
Cl Cl 0.1484 0.1585 'International Tables Vol C Tables 4.2.6.8 and 6.1.1.4'
U U -9.6767 9.6646 'International Tables Vol C Tables 4.2.6.8 and 6.1.1.4'

loop_
_geom_angle_atom_site_label_1
_geom_angle_atom_site_label_2
_geom_angle_atom_site_label_3
_geom_angle
_geom_angle_site_symmetry_1
_geom_angle_site_symmetry_3
O1 U1 O1 179.999(1) 2_566 .
O1 U1 Cl2 90.53(9) 2_566 2_566
O1 U1 Cl2 89.47(9) . 2_566
O1 U1 Cl2 89.47(9) 2_566 .
O1 U1 Cl2 90.53(9) . .
Cl2 U1 Cl2 180.0 2_566 .
O1 U1 Cl1 87.81(9) 2_566 2_566
O1 U1 Cl1 92.19(9) . 2_566
Cl2 U1 Cl1 92.69(3) 2_566 2_566
Cl2 U1 Cl1 87.31(3) . 2_566
O1 U1 Cl1 92.19(9) 2_566 .
O1 U1 Cl1 87.81(9) . .
Cl2 U1 Cl1 87.31(3) 2_566 .
Cl2 U1 Cl1 92.69(3) . .
Cl1 U1 Cl1 180.0 2_566 .
O2 U2 O2 180.0 . 2
O2 U2 Cl3 87.15(8) . 2
O2 U2 Cl3 92.85(8) 2 2
O2 U2 Cl3 92.85(8) . .
O2 U2 Cl3 87.15(8) 2 .
Cl3 U2 Cl3 180.0 2 .
O2 U2 Cl4 90.74(8) . 2
O2 U2 Cl4 89.26(8) 2 2
Cl3 U2 Cl4 92.89(3) 2 2
Cl3 U2 Cl4 87.11(3) . 2
O2 U2 Cl4 89.26(8) . .
O2 U2 Cl4 90.74(8) 2 .
Cl3 U2 Cl4 87.11(3) 2 .
Cl3 U2 Cl4 92.89(3) . .
Cl4 U2 Cl4 180.0 2 .
C8 N2 C9 122.0(3) . .
C8 N2 H2N 117(3) . .
C9 N2 H2N 121(3) . .
C5 N1 C1 121.7(3) . .
C5 N1 H1N 117(3) . .
C1 N1 H1N 121(3) . .
N1 C1 C2 120.4(3) . .
N1 C1 H1 117(3) . .
C2 C1 H1 123(3) . .
C1 C2 C3 119.9(3) . .
C1 C2 H2 122(3) . .
C3 C2 H2 118(3) . .
C4 C3 C2 117.5(3) . .
C4 C3 C6 122.1(3) . .
C2 C3 C6 120.4(3) . .
C5 C4 C3 120.4(3) . .
C5 C4 H4 115(2) . .
C3 C4 H4 124(2) . .
N1 C5 C4 120.1(3) . .
N1 C5 H5 114(3) . .
C4 C5 H5 126(3) . .
C7 C6 C10 118.1(3) . .
C7 C6 C3 120.8(3) . .
C10 C6 C3 121.1(3) . .
C8 C7 C6 120.5(3) . .
C8 C7 H7 117(3) . .
C6 C7 H7 122(3) . .
N2 C8 C7 119.7(3) . .
N2 C8 H8 125(3) . .
C7 C8 H8 115(3) . .
N2 C9 C10 120.3(3) . .
N2 C9 H9 116(3) . .
C10 C9 H9 124(3) . .
C9 C10 C6 119.4(3) . .
C9 C10 H10 123(2) . .
C6 C10 H10 117(2) . .

loop_
_geom_bond_atom_site_label_1
_geom_bond_atom_site_label_2
_geom_bond_distance
_geom_bond_site_symmetry_2
U1 O1 1.774(2) 2_566
U1 O1 1.774(2) .
U1 Cl2 2.6733(8) 2_566
U1 Cl2 2.6733(8) .
U1 Cl1 2.6786(8) 2_566
U1 Cl1 2.6786(8) .
U2 O2 1.774(2) .
U2 O2 1.774(2) 2
U2 Cl3 2.6665(8) 2
U2 Cl3 2.6665(8) .
U2 Cl4 2.6737(8) 2
U2 Cl4 2.6737(8) .
N2 C8 1.339(5) .
N2 C9 1.342(5) .
N2 H2N 0.84(4) .
N1 C5 1.338(5) .
N1 C1 1.344(5) .
N1 H1N 0.80(5) .
C1 C2 1.366(5) .
C1 H1 0.97(5) .
C2 C3 1.408(5) .
C2 H2 0.97(5) .
C3 C4 1.393(4) .
C3 C6 1.492(5) .
C4 C5 1.374(5) .
C4 H4 0.99(4) .
C5 H5 0.96(4) .
C6 C7 1.391(5) .
C6 C10 1.401(5) .
C7 C8 1.372(5) .
C7 H7 1.02(5) .
C8 H8 0.94(4) .
C9 C10 1.379(5) .
C9 H9 0.97(5) .
C10 H10 1.00(4) .

loop_
_geom_hbond_atom_site_label_D
_geom_hbond_atom_site_label_H
_geom_hbond_atom_site_label_A
_geom_hbond_distance_DH
_geom_hbond_distance_HA
_geom_hbond_distance_DA
_geom_hbond_angle_DHA
_geom_hbond_site_symmetry_A
N2 H2N Cl3 0.84(4) 2.61(4) 3.240(3) 133(3) 1_464
N2 H2N Cl4 0.84(4) 2.94(4) 3.481(3) 124(3) 2_464
N2 H2N O1 0.84(4) 2.46(4) 3.021(4) 125(3) 1_454
N1 H1N Cl2 0.80(5) 2.59(4) 3.202(3) 135(4) .
N1 H1N Cl1 0.80(5) 3.02(4) 3.526(3) 124(4) 2_566
N1 H1N O2 0.80(5) 2.64(4) 3.125(4) 121(4) 1_565

loop_
_geom_torsion_atom_site_label_1
_geom_torsion_atom_site_label_2
_geom_torsion_atom_site_label_3
_geom_torsion_atom_site_label_4
_geom_torsion
C5 N1 C1 C2 1.5(7)
N1 C1 C2 C3 -1.6(7)
C1 C2 C3 C4 0.7(6)
C1 C2 C3 C6 -179.1(4)
C2 C3 C4 C5 0.3(5)
C6 C3 C4 C5 -179.9(3)
C1 N1 C5 C4 -0.5(6)
C3 C4 C5 N1 -0.4(6)
C4 C3 C6 C7 -171.6(3)
C2 C3 C6 C7 8.2(5)
C4 C3 C6 C10 5.8(5)
C2 C3 C6 C10 -174.4(3)
C10 C6 C7 C8 -1.7(6)
C3 C6 C7 C8 175.8(4)
C9 N2 C8 C7 -0.1(6)
C6 C7 C8 N2 1.2(6)
C8 N2 C9 C10 -0.6(6)
N2 C9 C10 C6 0.1(5)
C7 C6 C10 C9 1.0(5)
C3 C6 C10 C9 -176.4(3)
